data_4086036
loop_
_publ_author_name
'Smith, Jacob B.'
'Miller, Alexander J. M.'

_publ_section_title
;
 Connecting Neutral and Cationic Pathways in Nickel-Catalyzed Insertion of
 Benzaldehyde into a C--H Bond of Acetonitrile
;
_journal_issue 19
_journal_name_full Organometallics
_journal_page_first 4669
_journal_paper_doi 10.1021/acs.organomet.5b00405
_journal_volume 34
_journal_year 2015
_chemical_formula_moiety 'C23 H39 Br N Ni O5 P'
_chemical_formula_sum 'C23 H39 Br N Ni O5 P'
_chemical_formula_weight 579.14
_chemical_name_systematic
;
 ?
;
_space_group_crystal_system tetragonal
_space_group_IT_number 86
_space_group_name_Hall '-P 4bc'
_space_group_name_H-M_alt 'P 42/n'
_symmetry_space_group_name_Hall '-P 4bc'
_symmetry_space_group_name_H-M 'P 42/n :2'
_atom_sites_solution_hydrogens geom
_atom_sites_solution_primary iterative
_audit_creation_date 2015-05-12
_audit_creation_method
;
Olex2 1.2
(compiled 2015.01.26 svn.r3151 for OlexSys, GUI svn.r4998)
;
_cell_angle_alpha 90
_cell_angle_beta 90
_cell_angle_gamma 90
_cell_formula_units_Z 8
_cell_length_a 24.9741(3)
_cell_length_b 24.9741(3)
_cell_length_c 8.09970(10)
_cell_measurement_reflns_used 3209
_cell_measurement_temperature 100
_cell_measurement_theta_max 70.07
_cell_measurement_theta_min 3.54
_cell_volume 5051.83(11)
_computing_cell_refinement 'SAINT v8.34A (Bruker, 2013)'
_computing_data_reduction 'SAINT v8.34A (Bruker, 2013)'
_computing_molecular_graphics 'Olex2 (Dolomanov et al., 2009)'
_computing_publication_material 'Olex2 (Dolomanov et al., 2009)'
_computing_structure_refinement 'ShelXL (Sheldrick, 2008)'
_computing_structure_solution 'olex2.solve (Bourhis et al., 2015)'
_diffrn_ambient_temperature 100
_diffrn_measured_fraction_theta_full 0.998
_diffrn_measured_fraction_theta_max 0.995
_diffrn_measurement_device_type 'Bruker APEX-II CCD'
_diffrn_measurement_method '\f and \w scans'
_diffrn_radiation_type CuK\a
_diffrn_radiation_wavelength 1.54178
_diffrn_reflns_av_R_equivalents 0.0722
_diffrn_reflns_av_unetI/netI 0.0394
_diffrn_reflns_laue_measured_fraction_full 0.998
_diffrn_reflns_laue_measured_fraction_max 0.995
_diffrn_reflns_limit_h_max 29
_diffrn_reflns_limit_h_min -30
_diffrn_reflns_limit_k_max 30
_diffrn_reflns_limit_k_min -28
_diffrn_reflns_limit_l_max 8
_diffrn_reflns_limit_l_min -9
_diffrn_reflns_number 30343
_diffrn_reflns_point_group_measured_fraction_full 0.998
_diffrn_reflns_point_group_measured_fraction_max 0.995
_diffrn_reflns_theta_full 67.679
_diffrn_reflns_theta_max 70.144
_diffrn_reflns_theta_min 2.502
_diffrn_standards_number 0
_exptl_absorpt_coefficient_mu 3.836
_exptl_absorpt_correction_T_max 0.7533
_exptl_absorpt_correction_T_min 0.6240
_exptl_absorpt_correction_type multi-scan
_exptl_absorpt_process_details
;
SADABS-2014/5 (Bruker,2014) was used for absorption correction.
wR2(int) was 0.0780 before and 0.0638 after correction.
The Ratio of minimum to maximum transmission is 0.8284.
The \l/2 correction factor is 0.00150.
;
_exptl_crystal_colour 'clear yellow'
_exptl_crystal_colour_lustre clear
_exptl_crystal_colour_primary yellow
_exptl_crystal_density_diffrn 1.523
_exptl_crystal_description needle
_exptl_crystal_F_000 2416
_exptl_crystal_size_max 0.215
_exptl_crystal_size_mid 0.111
_exptl_crystal_size_min 0.095
_refine_diff_density_max 0.344
_refine_diff_density_min -0.346
_refine_diff_density_rms 0.067
_refine_ls_extinction_method none
_refine_ls_goodness_of_fit_ref 1.027
_refine_ls_hydrogen_treatment constr
_refine_ls_matrix_type full
_refine_ls_number_parameters 293
_refine_ls_number_reflns 4785
_refine_ls_number_restraints 0
_refine_ls_restrained_S_all 1.027
_refine_ls_R_factor_all 0.0454
_refine_ls_R_factor_gt 0.0313
_refine_ls_shift/su_max 0.002
_refine_ls_shift/su_mean 0.000
_refine_ls_structure_factor_coef Fsqd
_refine_ls_weighting_details 'w=1/[\s^2^(Fo^2^)+(0.0298P)^2^+2.6312P] where P=(Fo^2^+2Fc^2^)/3'
_refine_ls_weighting_scheme calc
_refine_ls_wR_factor_gt 0.0675
_refine_ls_wR_factor_ref 0.0729
_reflns_Friedel_coverage 0.000
_reflns_number_gt 3834
_reflns_number_total 4785
_reflns_threshold_expression 'I > 2\s(I)'
_cod_data_source_file om5b00405_si_002.cif
_cod_data_source_block jbs014
_cod_depositor_comments 'Adding full bibliography for 4086036.cif.'
_cod_original_cell_volume 5051.83(14)
_cod_database_code 4086036
_shelxl_version_number 2014-3
_shelx_space_group_comment
;
The symmetry employed for this shelxl refinement is uniquely defined
by the following loop, which should always be used as a source of
symmetry information in preference to the above space-group names.
They are only intended as comments.
;
_shelx_estimated_absorpt_t_max 0.712
_shelx_estimated_absorpt_t_min 0.493
_olex2_refinement_description
;
1. Fixed Uiso
 At 1.2 times of:
  All C(H) groups, All C(H,H) groups
 At 1.5 times of:
  All C(H,H,H) groups
2.a Ternary CH refined with riding coordinates:
 C21(H21), C18(H18)
2.b Secondary CH2 refined with riding coordinates:
 C7(H7A,H7B), C13(H13A,H13B), C11(H11A,H11B), C8(H8A,H8B), C16(H16A,H16B),
 C15(H15A,H15B), C17(H17A,H17B), C10(H10A,H10B), C9(H9A,H9B), C12(H12A,H12B),
 C14(H14A,H14B)
2.c Aromatic/amide H refined with riding coordinates:
 C3(H3), C4(H4), C5(H5)
2.d Idealised Me refined as rotating group:
 C20(H20A,H20B,H20C), C19(H19A,H19B,H19C), C23(H23A,H23B,H23C), C22(H22A,H22B,
 H22C)
;
_olex2_submission_special_instructions 'No special instructions were received'

loop_
_space_group_symop_operation_xyz
'x, y, z'
'-y, x+1/2, z+1/2'
'-x+1/2, -y+1/2, z'
'y+1/2, -x, z+1/2'
'-x, -y, -z'
'y, -x-1/2, -z-1/2'
'x-1/2, y-1/2, -z'
'-y-1/2, x, -z-1/2'

loop_
_atom_site_label
_atom_site_type_symbol
_atom_site_fract_x
_atom_site_fract_y
_atom_site_fract_z
_atom_site_U_iso_or_equiv
_atom_site_adp_type
_atom_site_occupancy
_atom_site_site_symmetry_order
_atom_site_calc_flag
_atom_site_refinement_flags_posn
Br1 Br 0.52022(2) 0.60204(2) 0.38056(4) 0.02052(8) Uani 1 1 d .
Ni1 Ni 0.43859(2) 0.62796(2) 0.26201(5) 0.01376(10) Uani 1 1 d .
P1 P 0.39516(2) 0.56393(2) 0.36481(8) 0.01373(13) Uani 1 1 d .
O4 O 0.63790(7) 0.77986(7) -0.0117(2) 0.0188(4) Uani 1 1 d .
O3 O 0.65162(7) 0.81124(7) 0.3422(2) 0.0197(4) Uani 1 1 d .
O2 O 0.54475(7) 0.76879(7) 0.4195(2) 0.0181(4) Uani 1 1 d .
O5 O 0.56783(7) 0.69393(7) -0.1115(2) 0.0188(4) Uani 1 1 d .
O1 O 0.33423(7) 0.56488(7) 0.2811(2) 0.0172(4) Uani 1 1 d .
N1 N 0.46497(8) 0.68864(8) 0.1164(3) 0.0140(4) Uani 1 1 d .
C6 C 0.36842(10) 0.68959(10) 0.0713(3) 0.0160(5) Uani 1 1 d .
C1 C 0.37270(10) 0.64333(10) 0.1678(3) 0.0147(5) Uani 1 1 d .
C2 C 0.32827(10) 0.61028(10) 0.1834(3) 0.0168(5) Uani 1 1 d .
C3 C 0.27989(10) 0.62150(10) 0.1060(3) 0.0186(5) Uani 1 1 d .
H3 H 0.2499 0.5984 0.1185 0.022 Uiso 1 1 calc R
C7 C 0.41841(10) 0.72332(10) 0.0686(3) 0.0175(5) Uani 1 1 d .
H7A H 0.4241 0.7382 -0.0433 0.021 Uiso 1 1 calc R
H7B H 0.4149 0.7535 0.1472 0.021 Uiso 1 1 calc R
C13 C 0.68544(10) 0.79742(11) 0.0690(3) 0.0193(6) Uani 1 1 d .
H13A H 0.7102 0.8135 -0.0127 0.023 Uiso 1 1 calc R
H13B H 0.7037 0.7665 0.1208 0.023 Uiso 1 1 calc R
C11 C 0.60884(10) 0.83904(11) 0.4223(4) 0.0218(6) Uani 1 1 d .
H11A H 0.6129 0.8780 0.4043 0.026 Uiso 1 1 calc R
H11B H 0.6104 0.8322 0.5427 0.026 Uiso 1 1 calc R
C8 C 0.50961(10) 0.72219(10) 0.1826(3) 0.0152(5) Uani 1 1 d .
H8A H 0.5167 0.7519 0.1048 0.018 Uiso 1 1 calc R
H8B H 0.5425 0.7001 0.1893 0.018 Uiso 1 1 calc R
C16 C 0.51408(10) 0.68758(11) -0.1648(3) 0.0198(6) Uani 1 1 d .
H16A H 0.5131 0.6673 -0.2698 0.024 Uiso 1 1 calc R
H16B H 0.4975 0.7231 -0.1835 0.024 Uiso 1 1 calc R
C15 C 0.59848(11) 0.72576(11) -0.2220(3) 0.0203(6) Uani 1 1 d .
H15A H 0.5779 0.7580 -0.2541 0.024 Uiso 1 1 calc R
H15B H 0.6067 0.7051 -0.3232 0.024 Uiso 1 1 calc R
C17 C 0.48367(10) 0.65740(10) -0.0317(3) 0.0166(5) Uani 1 1 d .
H17A H 0.4519 0.6408 -0.0837 0.020 Uiso 1 1 calc R
H17B H 0.5068 0.6279 0.0080 0.020 Uiso 1 1 calc R
C20 C 0.42342(11) 0.54721(11) 0.6966(4) 0.0217(6) Uani 1 1 d .
H20A H 0.4296 0.5089 0.6781 0.033 Uiso 1 1 calc GR
H20B H 0.4134 0.5531 0.8122 0.033 Uiso 1 1 calc GR
H20C H 0.4562 0.5672 0.6717 0.033 Uiso 1 1 calc GR
C21 C 0.41840(10) 0.49611(10) 0.3227(3) 0.0155(5) Uani 1 1 d .
H21 H 0.4489 0.4885 0.3993 0.019 Uiso 1 1 calc R
C10 C 0.55544(10) 0.82099(10) 0.3564(4) 0.0208(6) Uani 1 1 d .
H10A H 0.5270 0.8462 0.3915 0.025 Uiso 1 1 calc R
H10B H 0.5563 0.8201 0.2342 0.025 Uiso 1 1 calc R
C19 C 0.36151(11) 0.62410(11) 0.6287(4) 0.0251(6) Uani 1 1 d .
H19A H 0.3929 0.6476 0.6240 0.038 Uiso 1 1 calc GR
H19B H 0.3465 0.6247 0.7405 0.038 Uiso 1 1 calc GR
H19C H 0.3345 0.6367 0.5500 0.038 Uiso 1 1 calc GR
C23 C 0.37478(11) 0.45408(10) 0.3554(4) 0.0229(6) Uani 1 1 d .
H23A H 0.3630 0.4566 0.4705 0.034 Uiso 1 1 calc GR
H23B H 0.3892 0.4182 0.3346 0.034 Uiso 1 1 calc GR
H23C H 0.3443 0.4606 0.2819 0.034 Uiso 1 1 calc GR
C4 C 0.27659(11) 0.66767(11) 0.0095(4) 0.0206(6) Uani 1 1 d .
H4 H 0.2439 0.6760 -0.0449 0.025 Uiso 1 1 calc R
C9 C 0.49758(10) 0.74533(10) 0.3525(3) 0.0186(5) Uani 1 1 d .
H9A H 0.4691 0.7728 0.3435 0.022 Uiso 1 1 calc R
H9B H 0.4846 0.7166 0.4267 0.022 Uiso 1 1 calc R
C5 C 0.32041(11) 0.70170(10) -0.0084(3) 0.0195(5) Uani 1 1 d .
H5 H 0.3176 0.7330 -0.0744 0.023 Uiso 1 1 calc R
C22 C 0.43978(12) 0.49241(12) 0.1461(4) 0.0252(6) Uani 1 1 d .
H22A H 0.4113 0.5020 0.0683 0.038 Uiso 1 1 calc GR
H22B H 0.4518 0.4557 0.1241 0.038 Uiso 1 1 calc GR
H22C H 0.4699 0.5171 0.1327 0.038 Uiso 1 1 calc GR
C12 C 0.67162(11) 0.83800(10) 0.1983(3) 0.0194(6) Uani 1 1 d .
H12A H 0.7038 0.8591 0.2273 0.023 Uiso 1 1 calc R
H12B H 0.6441 0.8629 0.1552 0.023 Uiso 1 1 calc R
C14 C 0.64977(10) 0.74205(10) -0.1376(3) 0.0188(5) Uani 1 1 d .
H14A H 0.6673 0.7102 -0.0888 0.023 Uiso 1 1 calc R
H14B H 0.6746 0.7581 -0.2190 0.023 Uiso 1 1 calc R
C18 C 0.37821(10) 0.56658(10) 0.5842(3) 0.0177(5) Uani 1 1 d .
H18 H 0.3466 0.5428 0.6026 0.021 Uiso 1 1 calc R

loop_
_atom_site_aniso_label
_atom_site_aniso_U_11
_atom_site_aniso_U_22
_atom_site_aniso_U_33
_atom_site_aniso_U_23
_atom_site_aniso_U_13
_atom_site_aniso_U_12
Br1 0.01420(13) 0.02023(14) 0.02715(16) 0.00749(11) -0.00454(11) -0.00170(10)
Ni1 0.0109(2) 0.0137(2) 0.0166(2) 0.00331(17) -0.00134(17) -0.00148(16)
P1 0.0116(3) 0.0139(3) 0.0157(3) 0.0016(2) 0.0001(2) -0.0014(2)
O4 0.0151(9) 0.0221(9) 0.0193(11) -0.0032(7) 0.0008(7) 0.0022(7)
O3 0.0200(9) 0.0199(9) 0.0193(11) 0.0016(7) -0.0001(7) 0.0035(7)
O2 0.0191(9) 0.0190(9) 0.0162(10) 0.0001(7) -0.0033(7) -0.0032(7)
O5 0.0166(9) 0.0215(9) 0.0182(10) 0.0064(8) 0.0020(7) -0.0008(7)
O1 0.0128(8) 0.0178(9) 0.0210(11) 0.0045(7) -0.0032(7) -0.0032(7)
N1 0.0140(10) 0.0141(10) 0.0138(11) 0.0007(8) -0.0016(8) -0.0010(8)
C6 0.0168(12) 0.0139(12) 0.0172(14) -0.0008(10) 0.0001(10) 0.0007(9)
C1 0.0144(12) 0.0143(12) 0.0153(14) -0.0009(9) 0.0002(9) 0.0015(9)
C2 0.0171(12) 0.0166(12) 0.0168(14) 0.0005(10) 0.0010(10) 0.0004(10)
C3 0.0138(12) 0.0208(13) 0.0213(15) -0.0011(11) -0.0006(10) -0.0015(10)
C7 0.0191(13) 0.0142(12) 0.0193(15) 0.0032(10) -0.0036(10) 0.0008(10)
C13 0.0130(12) 0.0217(13) 0.0232(16) 0.0033(11) 0.0007(10) 0.0006(10)
C11 0.0192(13) 0.0212(13) 0.0250(16) -0.0072(11) 0.0007(11) -0.0029(10)
C8 0.0141(12) 0.0156(12) 0.0159(14) 0.0002(10) 0.0013(10) -0.0041(9)
C16 0.0209(13) 0.0245(14) 0.0139(15) -0.0005(10) -0.0019(10) -0.0027(10)
C15 0.0260(14) 0.0204(13) 0.0145(15) 0.0015(10) 0.0052(11) -0.0018(10)
C17 0.0186(12) 0.0148(12) 0.0165(14) -0.0019(10) -0.0007(10) -0.0016(9)
C20 0.0260(14) 0.0199(13) 0.0192(15) -0.0001(11) -0.0002(11) -0.0011(11)
C21 0.0163(12) 0.0154(12) 0.0147(14) 0.0010(10) -0.0014(10) -0.0003(9)
C10 0.0201(13) 0.0156(12) 0.0267(16) -0.0029(11) -0.0038(11) 0.0010(10)
C19 0.0246(14) 0.0196(14) 0.0310(17) -0.0041(12) 0.0053(12) -0.0002(10)
C23 0.0239(14) 0.0169(13) 0.0278(17) -0.0013(11) 0.0022(12) -0.0032(10)
C4 0.0164(13) 0.0214(13) 0.0241(16) -0.0020(11) -0.0039(11) 0.0040(10)
C9 0.0181(13) 0.0192(13) 0.0185(15) -0.0006(10) -0.0002(10) -0.0040(10)
C5 0.0206(13) 0.0172(13) 0.0208(15) 0.0012(10) -0.0012(11) 0.0031(10)
C22 0.0305(15) 0.0264(15) 0.0187(15) -0.0038(11) 0.0035(12) -0.0020(11)
C12 0.0187(13) 0.0174(13) 0.0222(15) 0.0034(10) 0.0007(10) -0.0010(10)
C14 0.0213(13) 0.0172(12) 0.0178(14) 0.0011(10) 0.0066(11) 0.0013(10)
C18 0.0183(12) 0.0168(12) 0.0179(15) -0.0014(10) 0.0030(10) -0.0026(9)

loop_
_atom_type_symbol
_atom_type_description
_atom_type_scat_dispersion_real
_atom_type_scat_dispersion_imag
_atom_type_scat_source
C C 0.0181 0.0091 'International Tables Vol C Tables 4.2.6.8 and 6.1.1.4'
H H 0.0000 0.0000 'International Tables Vol C Tables 4.2.6.8 and 6.1.1.4'
N N 0.0311 0.0180 'International Tables Vol C Tables 4.2.6.8 and 6.1.1.4'
O O 0.0492 0.0322 'International Tables Vol C Tables 4.2.6.8 and 6.1.1.4'
P P 0.2955 0.4335 'International Tables Vol C Tables 4.2.6.8 and 6.1.1.4'
Ni Ni -3.0029 0.5091 'International Tables Vol C Tables 4.2.6.8 and 6.1.1.4'
Br Br -0.6763 1.2805 'International Tables Vol C Tables 4.2.6.8 and 6.1.1.4'

loop_
_geom_angle_atom_site_label_1
_geom_angle_atom_site_label_2
_geom_angle_atom_site_label_3
_geom_angle
P1 Ni1 Br1 94.37(2)
N1 Ni1 Br1 99.31(6)
N1 Ni1 P1 164.70(6)
C1 Ni1 Br1 175.91(8)
C1 Ni1 P1 82.11(8)
C1 Ni1 N1 83.94(10)
O1 P1 Ni1 107.40(7)
O1 P1 C21 103.18(11)
O1 P1 C18 100.57(11)
C21 P1 Ni1 117.91(9)
C21 P1 C18 106.82(12)
C18 P1 Ni1 118.47(9)
C14 O4 C13 111.08(19)
C11 O3 C12 113.8(2)
C9 O2 C10 113.2(2)
C16 O5 C15 112.3(2)
C2 O1 P1 109.94(15)
C7 N1 Ni1 109.23(15)
C7 N1 C17 109.5(2)
C8 N1 Ni1 116.89(16)
C8 N1 C7 110.32(19)
C8 N1 C17 110.19(19)
C17 N1 Ni1 100.19(14)
C1 C6 C7 114.0(2)
C5 C6 C1 120.2(2)
C5 C6 C7 125.8(2)
C6 C1 Ni1 117.95(19)
C2 C1 Ni1 123.3(2)
C2 C1 C6 118.7(2)
C1 C2 O1 116.8(2)
C1 C2 C3 122.3(2)
C3 C2 O1 120.9(2)
C2 C3 H3 121.0
C2 C3 C4 118.1(2)
C4 C3 H3 121.0
N1 C7 C6 108.4(2)
N1 C7 H7A 110.0
N1 C7 H7B 110.0
C6 C7 H7A 110.0
C6 C7 H7B 110.0
H7A C7 H7B 108.4
O4 C13 H13A 109.7
O4 C13 H13B 109.7
O4 C13 C12 109.7(2)
H13A C13 H13B 108.2
C12 C13 H13A 109.7
C12 C13 H13B 109.7
O3 C11 H11A 109.5
O3 C11 H11B 109.5
O3 C11 C10 110.8(2)
H11A C11 H11B 108.1
C10 C11 H11A 109.5
C10 C11 H11B 109.5
N1 C8 H8A 109.0
N1 C8 H8B 109.0
N1 C8 C9 113.0(2)
H8A C8 H8B 107.8
C9 C8 H8A 109.0
C9 C8 H8B 109.0
O5 C16 H16A 110.1
O5 C16 H16B 110.1
O5 C16 C17 108.2(2)
H16A C16 H16B 108.4
C17 C16 H16A 110.1
C17 C16 H16B 110.1
O5 C15 H15A 109.9
O5 C15 H15B 109.9
O5 C15 C14 108.8(2)
H15A C15 H15B 108.3
C14 C15 H15A 109.9
C14 C15 H15B 109.9
N1 C17 C16 117.6(2)
N1 C17 H17A 107.9
N1 C17 H17B 107.9
C16 C17 H17A 107.9
C16 C17 H17B 107.9
H17A C17 H17B 107.2
H20A C20 H20B 109.5
H20A C20 H20C 109.5
H20B C20 H20C 109.5
C18 C20 H20A 109.5
C18 C20 H20B 109.5
C18 C20 H20C 109.5
P1 C21 H21 107.6
C23 C21 P1 112.15(18)
C23 C21 H21 107.6
C22 C21 P1 110.02(18)
C22 C21 H21 107.6
C22 C21 C23 111.6(2)
O2 C10 C11 108.2(2)
O2 C10 H10A 110.1
O2 C10 H10B 110.1
C11 C10 H10A 110.1
C11 C10 H10B 110.1
H10A C10 H10B 108.4
H19A C19 H19B 109.5
H19A C19 H19C 109.5
H19B C19 H19C 109.5
C18 C19 H19A 109.5
C18 C19 H19B 109.5
C18 C19 H19C 109.5
C21 C23 H23A 109.5
C21 C23 H23B 109.5
C21 C23 H23C 109.5
H23A C23 H23B 109.5
H23A C23 H23C 109.5
H23B C23 H23C 109.5
C3 C4 H4 119.5
C5 C4 C3 121.1(2)
C5 C4 H4 119.5
O2 C9 C8 109.7(2)
O2 C9 H9A 109.7
O2 C9 H9B 109.7
C8 C9 H9A 109.7
C8 C9 H9B 109.7
H9A C9 H9B 108.2
C6 C5 H5 120.2
C4 C5 C6 119.7(2)
C4 C5 H5 120.2
C21 C22 H22A 109.5
C21 C22 H22B 109.5
C21 C22 H22C 109.5
H22A C22 H22B 109.5
H22A C22 H22C 109.5
H22B C22 H22C 109.5
O3 C12 C13 109.5(2)
O3 C12 H12A 109.8
O3 C12 H12B 109.8
C13 C12 H12A 109.8
C13 C12 H12B 109.8
H12A C12 H12B 108.2
O4 C14 C15 109.1(2)
O4 C14 H14A 109.9
O4 C14 H14B 109.9
C15 C14 H14A 109.9
C15 C14 H14B 109.9
H14A C14 H14B 108.3
P1 C18 H18 107.8
C20 C18 P1 113.36(18)
C20 C18 C19 110.8(2)
C20 C18 H18 107.8
C19 C18 P1 108.92(19)
C19 C18 H18 107.8

loop_
_geom_bond_atom_site_label_1
_geom_bond_atom_site_label_2
_geom_bond_distance
Br1 Ni1 2.3446(5)
Ni1 P1 2.1039(7)
Ni1 N1 2.030(2)
Ni1 C1 1.854(3)
P1 O1 1.6659(18)
P1 C21 1.823(3)
P1 C18 1.828(3)
O4 C13 1.424(3)
O4 C14 1.421(3)
O3 C11 1.430(3)
O3 C12 1.433(3)
O2 C10 1.426(3)
O2 C9 1.423(3)
O5 C16 1.419(3)
O5 C15 1.421(3)
O1 C2 1.391(3)
N1 C7 1.501(3)
N1 C8 1.494(3)
N1 C17 1.506(3)
C6 C1 1.399(4)
C6 C7 1.506(3)
C6 C5 1.395(4)
C1 C2 1.389(4)
C2 C3 1.390(4)
C3 H3 0.9500
C3 C4 1.396(4)
C7 H7A 0.9900
C7 H7B 0.9900
C13 H13A 0.9900
C13 H13B 0.9900
C13 C12 1.498(4)
C11 H11A 0.9900
C11 H11B 0.9900
C11 C10 1.506(4)
C8 H8A 0.9900
C8 H8B 0.9900
C8 C9 1.523(4)
C16 H16A 0.9900
C16 H16B 0.9900
C16 C17 1.519(4)
C15 H15A 0.9900
C15 H15B 0.9900
C15 C14 1.508(4)
C17 H17A 0.9900
C17 H17B 0.9900
C20 H20A 0.9800
C20 H20B 0.9800
C20 H20C 0.9800
C20 C18 1.529(4)
C21 H21 1.0000
C21 C23 1.536(3)
C21 C22 1.530(4)
C10 H10A 0.9900
C10 H10B 0.9900
C19 H19A 0.9800
C19 H19B 0.9800
C19 H19C 0.9800
C19 C18 1.539(4)
C23 H23A 0.9800
C23 H23B 0.9800
C23 H23C 0.9800
C4 H4 0.9500
C4 C5 1.393(4)
C9 H9A 0.9900
C9 H9B 0.9900
C5 H5 0.9500
C22 H22A 0.9800
C22 H22B 0.9800
C22 H22C 0.9800
C12 H12A 0.9900
C12 H12B 0.9900
C14 H14A 0.9900
C14 H14B 0.9900
C18 H18 1.0000

loop_
_geom_torsion_atom_site_label_1
_geom_torsion_atom_site_label_2
_geom_torsion_atom_site_label_3
_geom_torsion_atom_site_label_4
_geom_torsion
Ni1 P1 O1 C2 -6.30(18)
Ni1 P1 C21 C23 -161.65(16)
Ni1 P1 C21 C22 -36.9(2)
Ni1 P1 C18 C20 -83.34(19)
Ni1 P1 C18 C19 40.6(2)
Ni1 N1 C7 C6 -26.9(2)
Ni1 N1 C8 C9 -54.1(2)
Ni1 N1 C17 C16 -171.74(19)
Ni1 C1 C2 O1 2.8(3)
Ni1 C1 C2 C3 -177.3(2)
P1 Ni1 C1 C6 177.0(2)
P1 Ni1 C1 C2 -5.5(2)
P1 O1 C2 C1 2.9(3)
P1 O1 C2 C3 -177.0(2)
O4 C13 C12 O3 78.7(3)
O3 C11 C10 O2 73.5(3)
O5 C16 C17 N1 79.6(3)
O5 C15 C14 O4 -70.5(3)
O1 P1 C21 C23 -43.5(2)
O1 P1 C21 C22 81.27(19)
O1 P1 C18 C20 160.10(18)
O1 P1 C18 C19 -75.99(19)
O1 C2 C3 C4 -179.9(2)
N1 Ni1 C1 C6 -9.3(2)
N1 Ni1 C1 C2 168.2(2)
N1 C8 C9 O2 170.02(19)
C6 C1 C2 O1 -179.7(2)
C6 C1 C2 C3 0.2(4)
C1 C6 C7 N1 21.2(3)
C1 C6 C5 C4 0.4(4)
C1 C2 C3 C4 0.2(4)
C2 C3 C4 C5 -0.3(4)
C3 C4 C5 C6 0.0(4)
C7 N1 C8 C9 71.5(3)
C7 N1 C17 C16 73.5(3)
C7 C6 C1 Ni1 -4.5(3)
C7 C6 C1 C2 177.8(2)
C7 C6 C5 C4 -177.7(3)
C13 O4 C14 C15 -178.6(2)
C11 O3 C12 C13 -142.4(2)
C8 N1 C7 C6 -156.7(2)
C8 N1 C17 C16 -48.0(3)
C16 O5 C15 C14 165.9(2)
C15 O5 C16 C17 -175.0(2)
C17 N1 C7 C6 81.9(3)
C17 N1 C8 C9 -167.5(2)
C21 P1 O1 C2 -131.55(17)
C21 P1 C18 C20 52.7(2)
C21 P1 C18 C19 176.63(18)
C10 O2 C9 C8 80.2(3)
C9 O2 C10 C11 -174.2(2)
C5 C6 C1 Ni1 177.1(2)
C5 C6 C1 C2 -0.5(4)
C5 C6 C7 N1 -160.6(2)
C12 O3 C11 C10 91.1(3)
C14 O4 C13 C12 178.8(2)
C18 P1 O1 C2 118.21(17)
C18 P1 C21 C23 62.0(2)
C18 P1 C21 C22 -173.21(18)
